data_2204096
loop_
_publ_author_name
'Yao, Jiyong'
'Ibers, James A.'

_publ_section_title
;
 RbGd~2~CuS~4~
;
_journal_issue 8
_journal_name_full 'Acta Crystallographica Section E'
_journal_page_first i95
_journal_page_last i96
_journal_paper_doi 10.1107/S1600536804016460
_journal_volume 60
_journal_year 2004
_chemical_formula_iupac 'Rb Gd2 Cu S4'
_chemical_formula_structural 'Rb Gd2 Cu S4'
_chemical_formula_sum 'Cu Gd2 Rb S4'
_chemical_formula_weight 591.75
_chemical_name_systematic
;
Rubidium digadolinium copper tetrasulfide
;
_space_group_IT_number 63
_symmetry_cell_setting orthorhombic
_symmetry_space_group_name_Hall '-C 2c 2'
_symmetry_space_group_name_H-M 'C m c m'
_atom_sites_solution_primary direct
_atom_sites_solution_secondary difmap
_cell_angle_alpha 90.00
_cell_angle_beta 90.00
_cell_angle_gamma 90.00
_cell_formula_units_Z 4
_cell_length_a 4.0030(3)
_cell_length_b 13.7095(10)
_cell_length_c 13.8146(10)
_cell_measurement_reflns_used 4160
_cell_measurement_temperature 153(2)
_cell_measurement_theta_max 28.28
_cell_measurement_theta_min 2.95
_cell_volume 758.13(10)
_computing_cell_refinement 'SAINT-Plus (Bruker, 2003)'
_computing_data_collection 'SMART (Bruker, 2003)'
_computing_data_reduction SAINT-Plus
_computing_molecular_graphics 'XP in SHELXTL'
_computing_publication_material SHELXTL
_computing_structure_refinement SHELXTL
_computing_structure_solution 'SHELXTL (Sheldrick, 2003)'
_diffrn_ambient_temperature 153(2)
_diffrn_measured_fraction_theta_full 0.975
_diffrn_measured_fraction_theta_max 0.975
_diffrn_measurement_device_type 'Bruker SMART 1000 CCD'
_diffrn_measurement_method \w
_diffrn_radiation_monochromator graphite
_diffrn_radiation_source 'fine-focus sealed tube'
_diffrn_radiation_type MoK\a
_diffrn_radiation_wavelength 0.71073
_diffrn_reflns_av_R_equivalents 0.0482
_diffrn_reflns_av_sigmaI/netI 0.0266
_diffrn_reflns_limit_h_max 5
_diffrn_reflns_limit_h_min -5
_diffrn_reflns_limit_k_max 18
_diffrn_reflns_limit_k_min -17
_diffrn_reflns_limit_l_max 18
_diffrn_reflns_limit_l_min -18
_diffrn_reflns_number 4276
_diffrn_reflns_theta_full 28.28
_diffrn_reflns_theta_max 28.28
_diffrn_reflns_theta_min 2.95
_diffrn_standards_decay_% <1
_diffrn_standards_interval_time 0
_diffrn_standards_number 0
_exptl_absorpt_coefficient_mu 27.440
_exptl_absorpt_correction_T_max 0.12202
_exptl_absorpt_correction_T_min 0.01241
_exptl_absorpt_correction_type numerical
_exptl_absorpt_process_details
;
face indexed (SHELXTL; Sheldrick, 2003)
;
_exptl_crystal_colour red
_exptl_crystal_density_diffrn 5.184
_exptl_crystal_density_meas ?
_exptl_crystal_description plate
_exptl_crystal_F_000 1032
_exptl_crystal_size_max 0.252
_exptl_crystal_size_mid 0.164
_exptl_crystal_size_min 0.116
_refine_diff_density_max 1.404
_refine_diff_density_min -1.198
_refine_ls_extinction_coef 0.0049(3)
_refine_ls_extinction_expression Fc^*^=kFc[1+0.001xFc^2^\l^3^/sin(2\q)]^-1/4^
_refine_ls_extinction_method SHELXL97
_refine_ls_goodness_of_fit_ref 1.403
_refine_ls_matrix_type full
_refine_ls_number_parameters 30
_refine_ls_number_reflns 546
_refine_ls_number_restraints 0
_refine_ls_restrained_S_all 1.403
_refine_ls_R_factor_all 0.0200
_refine_ls_R_factor_gt 0.0198
_refine_ls_shift/su_max 0.000
_refine_ls_shift/su_mean 0.000
_refine_ls_structure_factor_coef Fsqd
_refine_ls_weighting_details 'w=1/[\s^2^(Fo^2^)+(0.0300P)^2^] where P=(Fo^2^+2Fc^2^)/3'
_refine_ls_weighting_scheme calc
_refine_ls_wR_factor_gt 0.0582
_refine_ls_wR_factor_ref 0.0584
_reflns_number_gt 542
_reflns_number_total 546
_reflns_threshold_expression I>2\s(I)
_cod_data_source_file wm6025.cif
_cod_data_source_block I
_cod_database_code 2204096
_cod_database_fobs_code 2204096

loop_
_symmetry_equiv_pos_as_xyz
'x, y, z'
'-x, -y, z+1/2'
'-x, y, -z+1/2'
'x, -y, -z'
'x+1/2, y+1/2, z'
'-x+1/2, -y+1/2, z+1/2'
'-x+1/2, y+1/2, -z+1/2'
'x+1/2, -y+1/2, -z'
'-x, -y, -z'
'x, y, -z-1/2'
'x, -y, z-1/2'
'-x, y, z'
'-x+1/2, -y+1/2, -z'
'x+1/2, y+1/2, -z-1/2'
'x+1/2, -y+1/2, z-1/2'
'-x+1/2, y+1/2, z'

loop_
_atom_site_label
_atom_site_fract_x
_atom_site_fract_y
_atom_site_fract_z
_atom_site_U_iso_or_equiv
_atom_site_adp_type
_atom_site_calc_flag
_atom_site_refinement_flags
_atom_site_occupancy
_atom_site_type_symbol
Gd 0.0000 0.365836(16) 0.061990(17) 0.00771(17) Uani d S 1 Gd
Rb 0.0000 0.10763(5) 0.2500 0.0112(2) Uani d S 1 Rb
Cu 0.0000 0.83481(6) 0.2500 0.0102(2) Uani d S 1 Cu
S1 0.0000 0.42618(12) 0.2500 0.0085(3) Uani d S 1 S
S2 0.0000 0.26137(8) 0.60954(8) 0.0086(3) Uani d S 1 S
S3 0.0000 0.0000 0.0000 0.0101(3) Uani d S 1 S

loop_
_atom_site_aniso_label
_atom_site_aniso_U_11
_atom_site_aniso_U_22
_atom_site_aniso_U_33
_atom_site_aniso_U_12
_atom_site_aniso_U_13
_atom_site_aniso_U_23
Gd 0.0068(2) 0.0103(2) 0.0061(2) 0.000 0.000 0.00004(6)
Rb 0.0091(4) 0.0119(4) 0.0125(4) 0.000 0.000 0.000
Cu 0.0101(4) 0.0124(5) 0.0081(4) 0.000 0.000 0.000
S1 0.0070(8) 0.0127(7) 0.0059(7) 0.000 0.000 0.000
S2 0.0078(5) 0.0108(5) 0.0072(5) 0.000 0.000 0.0005(4)
S3 0.0077(7) 0.0131(8) 0.0094(8) 0.000 0.000 0.0018(6)

loop_
_atom_type_symbol
_atom_type_description
_atom_type_scat_dispersion_real
_atom_type_scat_dispersion_imag
_atom_type_scat_source
S S 0.1246 0.1234 'International Tables Vol C Tables 4.2.6.8 and 6.1.1.4'
Cu Cu 0.3201 1.2651 'International Tables Vol C Tables 4.2.6.8 and 6.1.1.4'
Rb Rb -0.9393 2.9676 'International Tables Vol C Tables 4.2.6.8 and 6.1.1.4'
Gd Gd -0.1653 3.9035 'International Tables Vol C Tables 4.2.6.8 and 6.1.1.4'

loop_
_geom_angle_atom_site_label_1
_geom_angle_atom_site_label_2
_geom_angle_atom_site_label_3
_geom_angle_site_symmetry_1
_geom_angle_site_symmetry_3
_geom_angle
_geom_angle_publ_flag
S1 Gd S2 . 6_454 87.98(3) y
S1 Gd S2 . 6_554 87.98(3) ?
S2 Gd S2 6_454 6_554 94.09(3) y
S1 Gd S2 . 10_556 166.52(4) y
S2 Gd S2 6_454 10_556 82.86(3) y
S2 Gd S2 6_554 10_556 82.86(3) ?
S1 Gd S3 . 5 95.19(3) ?
S2 Gd S3 6_454 5 176.13(2) y
S2 Gd S3 6_554 5 88.267(18) ?
S2 Gd S3 10_556 5 94.396(18) y
S1 Gd S3 . 5_455 95.19(3) y
S2 Gd S3 6_454 5_455 88.267(18) y
S2 Gd S3 6_554 5_455 176.13(2) ?
S2 Gd S3 10_556 5_455 94.396(18) ?
S3 Gd S3 5 5_455 89.221(8) y
S1 Gd Cu . 5_545 44.81(2) ?
S2 Gd Cu 6_454 5_545 99.92(2) ?
S2 Gd Cu 6_554 5_545 44.46(2) ?
S2 Gd Cu 10_556 5_545 127.282(19) ?
S3 Gd Cu 5 5_545 83.912(11) ?
S3 Gd Cu 5_455 5_545 138.088(15) ?
S1 Gd Cu . 5_445 44.81(2) ?
S2 Gd Cu 6_454 5_445 44.46(2) ?
S2 Gd Cu 6_554 5_445 99.92(2) ?
S2 Gd Cu 10_556 5_445 127.282(19) ?
S3 Gd Cu 5 5_445 138.088(15) ?
S3 Gd Cu 5_455 5_445 83.912(11) ?
Cu Gd Cu 5_545 5_445 74.505(8) ?
S1 Gd Gd . 1_655 90.0 ?
S2 Gd Gd 6_454 1_655 137.043(17) ?
S2 Gd Gd 6_554 1_655 42.957(17) ?
S2 Gd Gd 10_556 1_655 90.0 ?
S3 Gd Gd 5 1_655 45.389(4) ?
S3 Gd Gd 5_455 1_655 134.610(4) ?
Cu Gd Gd 5_545 1_655 52.748(4) ?
Cu Gd Gd 5_445 1_655 127.253(5) ?
S1 Gd Gd . 1_455 90.0 ?
S2 Gd Gd 6_454 1_455 42.957(17) ?
S2 Gd Gd 6_554 1_455 137.043(17) ?
S2 Gd Gd 10_556 1_455 90.0 ?
S3 Gd Gd 5 1_455 134.610(4) ?
S3 Gd Gd 5_455 1_455 45.389(4) ?
Cu Gd Gd 5_545 1_455 127.253(4) ?
Cu Gd Gd 5_445 1_455 52.748(4) ?
Gd Gd Gd 1_655 1_455 180.0 ?
S1 Gd Gd . 9_565 97.30(4) ?
S2 Gd Gd 6_454 9_565 132.805(17) ?
S2 Gd Gd 6_554 9_565 132.805(17) ?
S2 Gd Gd 10_556 9_565 96.18(2) ?
S3 Gd Gd 5 9_565 44.610(4) ?
S3 Gd Gd 5_455 9_565 44.610(4) ?
Cu Gd Gd 5_545 9_565 116.627(16) ?
Cu Gd Gd 5_445 9_565 116.627(16) ?
Gd Gd Gd 1_655 9_565 90.0 ?
Gd Gd Gd 1_455 9_565 90.0 ?
S1 Gd Rb . . 71.40(3) ?
S2 Gd Rb 6_454 . 48.985(18) ?
S2 Gd Rb 6_554 . 48.985(18) ?
S2 Gd Rb 10_556 . 95.12(2) ?
S3 Gd Rb 5 . 134.274(5) ?
S3 Gd Rb 5_455 . 134.274(5) ?
Cu Gd Rb 5_545 . 55.361(15) ?
Cu Gd Rb 5_445 . 55.361(15) ?
Gd Gd Rb 1_655 . 90.0 ?
Gd Gd Rb 1_455 . 90.0 ?
Gd Gd Rb 9_565 . 168.698(10) ?
S1 Rb S1 5_445 5_545 77.64(4) ?
S1 Rb S2 5_445 13_556 143.16(2) ?
S1 Rb S2 5_545 13_556 92.50(2) ?
S1 Rb S2 5_445 6_454 92.50(2) ?
S1 Rb S2 5_545 6_454 143.16(2) ?
S2 Rb S2 13_556 6_454 114.42(4) ?
S1 Rb S2 5_445 6_554 143.16(2) ?
S1 Rb S2 5_545 6_554 92.50(2) ?
S2 Rb S2 13_556 6_554 71.63(4) ?
S2 Rb S2 6_454 6_554 74.25(2) ?
S1 Rb S2 5_445 13_456 92.50(2) ?
S1 Rb S2 5_545 13_456 143.16(2) ?
S2 Rb S2 13_556 13_456 74.25(2) ?
S2 Rb S2 6_454 13_456 71.63(3) ?
S2 Rb S2 6_554 13_456 114.42(4) ?
S1 Rb Cu 5_445 5_545 173.91(2) ?
S1 Rb Cu 5_545 5_545 108.45(2) ?
S2 Rb Cu 13_556 5_545 38.564(19) ?
S2 Rb Cu 6_454 5_545 82.57(2) ?
S2 Rb Cu 6_554 5_545 38.564(19) ?
S2 Rb Cu 13_456 5_545 82.57(2) ?
S1 Rb Cu 5_445 5_445 108.45(2) ?
S1 Rb Cu 5_545 5_445 173.91(2) ?
S2 Rb Cu 13_556 5_445 82.57(2) ?
S2 Rb Cu 6_454 5_445 38.564(19) ?
S2 Rb Cu 6_554 5_445 82.57(2) ?
S2 Rb Cu 13_456 5_445 38.564(19) ?
Cu Rb Cu 5_545 5_445 65.453(19) ?
S1 Rb Cu 5_445 1_545 38.82(2) ?
S1 Rb Cu 5_545 1_545 38.82(2) ?
S2 Rb Cu 13_556 1_545 122.790(19) ?
S2 Rb Cu 6_454 1_545 122.790(19) ?
S2 Rb Cu 6_554 1_545 122.790(19) ?
S2 Rb Cu 13_456 1_545 122.790(19) ?
Cu Rb Cu 5_545 1_545 147.273(10) ?
Cu Rb Cu 5_445 1_545 147.273(10) ?
S1 Rb S3 5_445 . 72.175(10) ?
S1 Rb S3 5_545 . 72.175(10) ?
S2 Rb S3 13_556 . 138.666(15) ?
S2 Rb S3 6_454 . 71.016(19) ?
S2 Rb S3 6_554 . 71.016(18) ?
S2 Rb S3 13_456 . 138.666(15) ?
Cu Rb S3 5_545 . 109.301(7) ?
Cu Rb S3 5_445 . 109.301(7) ?
Cu Rb S3 1_545 . 66.865(10) ?
S1 Rb S3 5_445 2 72.175(10) ?
S1 Rb S3 5_545 2 72.175(10) ?
S2 Rb S3 13_556 2 71.016(19) ?
S2 Rb S3 6_454 2 138.666(15) ?
S2 Rb S3 6_554 2 138.666(15) ?
S2 Rb S3 13_456 2 71.016(19) ?
Cu Rb S3 5_545 2 109.301(7) ?
Cu Rb S3 5_445 2 109.301(7) ?
Cu Rb S3 1_545 2 66.865(10) ?
S3 Rb S3 . 2 133.730(19) ?
S1 Rb Rb 5_445 1_655 128.82(2) ?
S1 Rb Rb 5_545 1_655 51.18(2) ?
S2 Rb Rb 13_556 1_655 52.873(12) ?
S2 Rb Rb 6_454 1_655 127.127(12) ?
S2 Rb Rb 6_554 1_655 52.873(12) ?
S2 Rb Rb 13_456 1_655 127.127(12) ?
Cu Rb Rb 5_545 1_655 57.273(10) ?
Cu Rb Rb 5_445 1_655 122.726(10) ?
Cu Rb Rb 1_545 1_655 90.0 ?
S3 Rb Rb . 1_655 90.0 ?
S3 Rb Rb 2 1_655 90.0 ?
S2 Cu S2 2_564 9_566 111.60(6) y
S2 Cu S1 2_564 5 107.35(2) y
S2 Cu S1 9_566 5 107.35(2) ?
S2 Cu S1 2_564 5_455 107.35(2) ?
S2 Cu S1 9_566 5_455 107.35(2) ?
S1 Cu S1 5 5_455 115.92(8) y
S2 Cu Gd 2_564 14_556 136.22(2) ?
S2 Cu Gd 9_566 14_556 54.734(19) ?
S1 Cu Gd 5 14_556 54.453(10) ?
S1 Cu Gd 5_455 14_556 116.41(3) ?
S2 Cu Gd 2_564 5_455 54.734(19) ?
S2 Cu Gd 9_566 5_455 136.22(2) ?
S1 Cu Gd 5 5_455 116.41(3) ?
S1 Cu Gd 5_455 5_455 54.453(10) ?
Gd Cu Gd 14_556 5_455 165.22(3) ?
S2 Cu Gd 2_564 14_456 136.22(2) ?
S2 Cu Gd 9_566 14_456 54.734(19) ?
S1 Cu Gd 5 14_456 116.41(3) ?
S1 Cu Gd 5_455 14_456 54.453(10) ?
Gd Cu Gd 14_556 14_456 74.504(8) ?
Gd Cu Gd 5_455 14_456 103.536(9) ?
S2 Cu Gd 2_564 5 54.734(19) ?
S2 Cu Gd 9_566 5 136.22(2) ?
S1 Cu Gd 5 5 54.453(10) ?
S1 Cu Gd 5_455 5 116.41(3) ?
Gd Cu Gd 14_556 5 103.536(9) ?
Gd Cu Gd 5_455 5 74.504(8) ?
Gd Cu Gd 14_456 5 165.22(3) ?
S2 Cu Rb 2_564 5_455 61.78(3) ?
S2 Cu Rb 9_566 5_455 61.78(3) ?
S1 Cu Rb 5 5_455 154.77(5) ?
S1 Cu Rb 5_455 5_455 89.32(4) ?
Gd Cu Rb 14_556 5_455 115.816(18) ?
Gd Cu Rb 5_455 5_455 77.348(11) ?
Gd Cu Rb 14_456 5_455 77.348(11) ?
Gd Cu Rb 5 5_455 115.816(18) ?
S2 Cu Rb 2_564 5 61.78(3) ?
S2 Cu Rb 9_566 5 61.78(3) ?
S1 Cu Rb 5 5 89.32(4) ?
S1 Cu Rb 5_455 5 154.77(5) ?
Gd Cu Rb 14_556 5 77.348(11) ?
Gd Cu Rb 5_455 5 115.816(18) ?
Gd Cu Rb 14_456 5 115.816(18) ?
Gd Cu Rb 5 5 77.348(11) ?
Rb Cu Rb 5_455 5 65.454(19) ?
S2 Cu Rb 2_564 1_565 124.20(3) ?
S2 Cu Rb 9_566 1_565 124.20(3) ?
S1 Cu Rb 5 1_565 57.96(4) ?
S1 Cu Rb 5_455 1_565 57.96(4) ?
Gd Cu Rb 14_556 1_565 82.608(15) ?
Gd Cu Rb 5_455 1_565 82.608(15) ?
Gd Cu Rb 14_456 1_565 82.608(15) ?
Gd Cu Rb 5 1_565 82.608(15) ?
Rb Cu Rb 5_455 1_565 147.273(10) ?
Rb Cu Rb 5 1_565 147.273(10) ?
Cu S1 Cu 5_445 5_545 115.92(8) ?
Cu S1 Gd 5_445 . 80.73(3) ?
Cu S1 Gd 5_545 . 80.73(3) ?
Cu S1 Gd 5_445 10_556 80.73(3) ?
Cu S1 Gd 5_545 10_556 80.73(3) ?
Gd S1 Gd . 10_556 144.66(7) ?
Cu S1 Rb 5_445 5 160.86(6) ?
Cu S1 Rb 5_545 5 83.22(3) ?
Gd S1 Rb . 5 103.68(2) ?
Gd S1 Rb 10_556 5 103.68(2) ?
Cu S1 Rb 5_445 5_455 83.22(3) ?
Cu S1 Rb 5_545 5_455 160.86(6) ?
Gd S1 Rb . 5_455 103.68(2) ?
Gd S1 Rb 10_556 5_455 103.68(2) ?
Rb S1 Rb 5 5_455 77.64(4) ?
Cu S2 Gd 9_566 6_455 80.81(3) ?
Cu S2 Gd 9_566 6 80.81(3) ?
Gd S2 Gd 6_455 6 94.09(3) ?
Cu S2 Gd 9_566 10_556 176.95(5) ?
Gd S2 Gd 6_455 10_556 97.14(3) ?
Gd S2 Gd 6 10_556 97.14(3) ?
Cu S2 Rb 9_566 13_556 79.65(3) ?
Gd S2 Rb 6_455 13_556 158.07(4) ?
Gd S2 Rb 6 13_556 92.531(13) ?
Gd S2 Rb 10_556 13_556 102.75(3) ?
Cu S2 Rb 9_566 13_456 79.65(3) ?
Gd S2 Rb 6_455 13_456 92.531(13) ?
Gd S2 Rb 6 13_456 158.07(4) ?
Gd S2 Rb 10_556 13_456 102.75(3) ?
Rb S2 Rb 13_556 13_456 74.25(2) ?
Gd S3 Gd 13 5_445 180.000(11) ?
Gd S3 Gd 13 13_455 89.221(8) ?
Gd S3 Gd 5_445 13_455 90.779(8) ?
Gd S3 Gd 13 5_545 90.779(8) ?
Gd S3 Gd 5_445 5_545 89.221(8) ?
Gd S3 Gd 13_455 5_545 180.000(11) ?
Gd S3 Rb 13 . 91.304(8) ?
Gd S3 Rb 5_445 . 88.696(8) ?
Gd S3 Rb 13_455 . 91.304(8) ?
Gd S3 Rb 5_545 . 88.696(8) ?
Gd S3 Rb 13 9 88.697(8) ?
Gd S3 Rb 5_445 9 91.303(8) ?
Gd S3 Rb 13_455 9 88.697(8) ?
Gd S3 Rb 5_545 9 91.303(8) ?
Rb S3 Rb . 9 180.0 ?

loop_
_geom_bond_atom_site_label_1
_geom_bond_atom_site_label_2
_geom_bond_site_symmetry_2
_geom_bond_distance
_geom_bond_publ_flag
Gd S1 . 2.7259(6) y
Gd S2 6_454 2.7348(8) y
Gd S2 6_554 2.7348(8) ?
Gd S2 10_556 2.7688(11) y
Gd S3 5 2.8500(2) y
Gd S3 5_455 2.8500(2) ?
Gd Cu 5_545 3.3065(3) ?
Gd Cu 5_445 3.3065(3) ?
Gd Gd 1_655 4.0030(3) ?
Gd Gd 1_455 4.0030(3) ?
Gd Gd 9_565 4.0578(5) ?
Gd Rb . 4.3905(6) ?
Rb S1 5_445 3.1928(14) y
Rb S1 5_545 3.1928(14) ?
Rb S2 13_556 3.3160(9) y
Rb S2 6_454 3.3160(9) ?
Rb S2 6_554 3.3160(9) ?
Rb S2 13_456 3.3160(9) ?
Rb Cu 5_545 3.7022(9) ?
Rb Cu 5_445 3.7021(9) ?
Rb Cu 1_545 3.7403(11) ?
Rb S3 . 3.7557(4) y
Rb S3 2 3.7557(4) ?
Rb Rb 1_655 4.0030(3) ?
Cu S2 2_564 2.3460(11) y
Cu S2 9_566 2.3460(11) ?
Cu S1 5 2.3612(11) y
Cu S1 5_455 2.3612(11) ?
Cu Gd 14_556 3.3065(3) ?
Cu Gd 5_455 3.3065(3) ?
Cu Gd 14_456 3.3065(3) ?
Cu Gd 5 3.3065(3) ?
Cu Rb 5_455 3.7021(9) ?
Cu Rb 5 3.7021(9) ?
Cu Rb 1_565 3.7403(11) ?
S1 Cu 5_445 2.3612(11) ?
S1 Cu 5_545 2.3612(11) ?
S1 Gd 10_556 2.7259(6) ?
S1 Rb 5 3.1929(14) ?
S1 Rb 5_455 3.1929(14) ?
S2 Cu 9_566 2.3460(11) ?
S2 Gd 6_455 2.7348(8) ?
S2 Gd 6 2.7348(8) ?
S2 Gd 10_556 2.7688(11) ?
S2 Rb 13_556 3.3161(9) ?
S2 Rb 13_456 3.3161(9) ?
S3 Gd 13 2.8500(2) ?
S3 Gd 5_445 2.8500(2) ?
S3 Gd 13_455 2.8500(2) ?
S3 Gd 5_545 2.8500(2) ?
S3 Rb 9 3.7557(4) ?
